data_7023589
loop_
_publ_author_name
'Clegg, Jack K.'
'Li, Feng'
'Jolliffe, Katrina A.'
'Lindoy, Leonard F.'
'Meehan, George V.'
'Parsons, Simon'
'Tasker, Peter A.'
'White, Fraser J.'

_publ_section_title
;
 Hierarchical assembly of discrete copper(II) metallo-structures from
 pre-assembled dinuclear (bis-\b-diketonato)metallocycles and flexible
 difunctional co-ligands.
;
_journal_issue 39
_journal_name_full 'Dalton transactions (Cambridge, England : 2003)'
_journal_page_first 14315
_journal_page_last 14323
_journal_paper_doi 10.1039/c3dt51531a
_journal_volume 42
_journal_year 2013
_chemical_formula_moiety
;
C92 H124 Cu4 N4 O16, 2(C6 H14 N2)
;
_chemical_formula_sum 'C104 H152 Cu4 N8 O16'
_chemical_formula_weight 2024.49
_chemical_name_systematic
;
 ?
;
_space_group_crystal_system triclinic
_space_group_IT_number 2
_space_group_name_Hall '-P 1'
_space_group_name_H-M_alt 'P -1'
_symmetry_space_group_name_Hall '-P 1'
_symmetry_space_group_name_H-M 'P -1'
_atom_sites_solution_hydrogens geom
_audit_creation_method SHELXL-2013
_cell_angle_alpha 96.891(5)
_cell_angle_beta 90.581(4)
_cell_angle_gamma 110.732(4)
_cell_formula_units_Z 1
_cell_length_a 11.2682(7)
_cell_length_b 14.7975(11)
_cell_length_c 16.8090(12)
_cell_measurement_reflns_used 4530
_cell_measurement_temperature 150(2)
_cell_measurement_theta_max 24.15
_cell_measurement_theta_min 2.45
_cell_volume 2598.1(3)
_computing_cell_refinement 'SAINT (Bruker-Nonius, 2003)'
_computing_data_collection 'APEX (Bruker-Nonius, 2003)'
_computing_data_reduction 'SAINT (Bruker-Nonius, 2003), XPREP (Bruker-Nonius, 2003)'
_computing_molecular_graphics 'ORTEP-3 (Farrugia, 1997), WINGX-32 (Farrugia, 1999)'
_computing_publication_material 'enCIFer 1.1 (CCDC, 2005)'
_computing_structure_refinement 'SHELXL-97 (Sheldrick, 1997)'
_computing_structure_solution 'SIR97 (Altomare, et. al. 1999)'
_diffrn_ambient_temperature 150(2)
_diffrn_measured_fraction_theta_full 0.991
_diffrn_measured_fraction_theta_max 0.984
_diffrn_measurement_device_type APEXII-FR591
_diffrn_measurement_method \w+\f
_diffrn_radiation_type MoK\a
_diffrn_radiation_wavelength 0.71073
_diffrn_reflns_av_R_equivalents 0.0744
_diffrn_reflns_av_unetI/netI 0.1009
_diffrn_reflns_Laue_measured_fraction_full 0.991
_diffrn_reflns_Laue_measured_fraction_max 0.984
_diffrn_reflns_limit_h_max 14
_diffrn_reflns_limit_h_min -14
_diffrn_reflns_limit_k_max 19
_diffrn_reflns_limit_k_min -19
_diffrn_reflns_limit_l_max 22
_diffrn_reflns_limit_l_min -22
_diffrn_reflns_number 50072
_diffrn_reflns_point_group_measured_fraction_full 0.991
_diffrn_reflns_point_group_measured_fraction_max 0.984
_diffrn_reflns_theta_full 25.000
_diffrn_reflns_theta_max 28.282
_diffrn_reflns_theta_min 2.347
_diffrn_standards_decay_% 0
_diffrn_standards_interval_count 0
_diffrn_standards_interval_time 0
_diffrn_standards_number 0
_exptl_absorpt_coefficient_mu 0.873
_exptl_absorpt_correction_T_max 1.0000
_exptl_absorpt_correction_T_min 0.553243
_exptl_absorpt_correction_type multi-scan
_exptl_absorpt_process_details 'SADABS (Sheldrick, 2003)'
_exptl_crystal_colour green
_exptl_crystal_density_diffrn 1.294
_exptl_crystal_description plate
_exptl_crystal_F_000 1076
_exptl_crystal_size_max 0.3
_exptl_crystal_size_mid 0.3
_exptl_crystal_size_min 0.05
_platon_squeeze_details
;
included in calculations as disorded solvent molecules
;
_refine_diff_density_max 1.009
_refine_diff_density_min -1.079
_refine_diff_density_rms 0.110
_refine_ls_extinction_method none
_refine_ls_goodness_of_fit_ref 1.080
_refine_ls_hydrogen_treatment constr
_refine_ls_matrix_type full
_refine_ls_number_parameters 534
_refine_ls_number_reflns 12681
_refine_ls_number_restraints 21
_refine_ls_restrained_S_all 1.090
_refine_ls_R_factor_all 0.1530
_refine_ls_R_factor_gt 0.0854
_refine_ls_shift/su_max 0.000
_refine_ls_shift/su_mean 0.000
_refine_ls_structure_factor_coef Fsqd
_refine_ls_weighting_details 'w=1/[\s^2^(Fo^2^)+(0.1359P)^2^] where P=(Fo^2^+2Fc^2^)/3'
_refine_ls_weighting_scheme calc
_refine_ls_wR_factor_gt 0.2488
_refine_ls_wR_factor_ref 0.2741
_reflns_Friedel_coverage 0.000
_reflns_number_gt 6204
_reflns_number_total 12681
_reflns_threshold_expression 'I > 2\s(I)'
_cod_data_source_file c3dt51531a.txt
_cod_data_source_block squeezed
_cod_database_code 7023589
_shelx_space_group_comment
;
The symmetry employed for this shelxl refinement is uniquely defined
by the following loop, which should always be used as a source of
symmetry information in preference to the above space-group names.
They are only intended as comments.
;
_shelxl_version_number 2013-4

loop_
_space_group_symop_operation_xyz
'x, y, z'
'-x, -y, -z'

loop_
_atom_site_label
_atom_site_type_symbol
_atom_site_fract_x
_atom_site_fract_y
_atom_site_fract_z
_atom_site_U_iso_or_equiv
_atom_site_adp_type
_atom_site_occupancy
_atom_site_site_symmetry_order
_atom_site_calc_flag
_atom_site_refinement_flags_posn
_atom_site_refinement_flags_adp
_atom_site_refinement_flags_occupancy
_atom_site_disorder_assembly
_atom_site_disorder_group
C1 C 0.2262(6) 0.1193(4) -0.3418(4) 0.0724(18) Uani 1 1 d . . . . .
H1A H 0.2859 0.0855 -0.3535 0.109 Uiso 1 1 calc R U . . .
H1B H 0.1601 0.0996 -0.3854 0.109 Uiso 1 1 calc R U . . .
H1C H 0.1869 0.1024 -0.2913 0.109 Uiso 1 1 calc R U . . .
C2 C 0.2038(5) 0.2827(4) -0.3097(3) 0.0552(15) Uani 1 1 d . . . . .
H2A H 0.1345 0.2641 -0.3511 0.083 Uiso 1 1 calc R U . . .
H2B H 0.2494 0.3533 -0.3042 0.083 Uiso 1 1 calc R U . . .
H2C H 0.1688 0.2643 -0.2584 0.083 Uiso 1 1 calc R U . . .
C3 C 0.3527(5) 0.2588(5) -0.4154(3) 0.0624(16) Uani 1 1 d . . . . .
H3A H 0.4162 0.2291 -0.4291 0.094 Uiso 1 1 calc R U . . .
H3B H 0.3928 0.3299 -0.4107 0.094 Uiso 1 1 calc R U . . .
H3C H 0.2842 0.2361 -0.4576 0.094 Uiso 1 1 calc R U . . .
C4 C 0.2973(4) 0.2292(4) -0.3343(3) 0.0417(12) Uani 1 1 d . . . . .
C5 C 0.4074(4) 0.2539(4) -0.2715(3) 0.0395(11) Uani 1 1 d . . . . .
C6 C 0.4005(4) 0.2913(4) -0.1923(3) 0.0417(12) Uani 1 1 d . . . . .
H6 H 0.3288 0.3085 -0.1793 0.050 Uiso 1 1 calc R U . . .
C7 C 0.4914(4) 0.3052(3) -0.1312(2) 0.0372(11) Uani 1 1 d . . . . .
C8 C 0.4686(4) 0.3364(3) -0.0459(3) 0.0356(10) Uani 1 1 d . . . . .
C9 C 0.5513(4) 0.3369(3) 0.0151(2) 0.0335(10) Uani 1 1 d . . . . .
H9 H 0.6218 0.3181 0.0019 0.040 Uiso 1 1 calc R U . . .
C10 C 0.5356(4) 0.3643(3) 0.0959(2) 0.0351(10) Uani 1 1 d . . . . .
C11 C 0.4301(5) 0.3899(4) 0.1130(3) 0.0497(13) Uani 1 1 d . . . . .
H11 H 0.4164 0.4082 0.1673 0.060 Uiso 1 1 calc R U . . .
C12 C 0.3453(5) 0.3893(5) 0.0536(3) 0.0670(17) Uani 1 1 d . . . . .
H12 H 0.2745 0.4075 0.0671 0.080 Uiso 1 1 calc R U . . .
C13 C 0.3626(5) 0.3621(4) -0.0268(3) 0.0517(14) Uani 1 1 d . . . . .
H13 H 0.3035 0.3610 -0.0680 0.062 Uiso 1 1 calc R U . . .
C14 C 0.6302(4) 0.3633(3) 0.1582(2) 0.0367(11) Uani 1 1 d . . . . .
C15 C 0.6165(5) 0.3882(4) 0.2402(3) 0.0435(12) Uani 1 1 d . . . . .
H15 H 0.5442 0.4042 0.2544 0.052 Uiso 1 1 calc R U . . .
C16 C 0.7012(5) 0.3909(4) 0.3015(3) 0.0447(12) Uani 1 1 d . . . . .
C17 C 0.6707(5) 0.4065(4) 0.3909(3) 0.0547(14) Uani 1 1 d . . . . .
C18 C 0.7848(7) 0.4858(6) 0.4356(3) 0.094(2) Uani 1 1 d . . . . .
H18A H 0.8191 0.5387 0.4027 0.142 Uiso 1 1 calc R U . . .
H18B H 0.8502 0.4588 0.4466 0.142 Uiso 1 1 calc R U . . .
H18C H 0.7590 0.5113 0.4863 0.142 Uiso 1 1 calc R U . . .
C19 C 0.6464(8) 0.3066(5) 0.4207(3) 0.096(3) Uani 1 1 d . . . . .
H19A H 0.6198 0.3091 0.4760 0.144 Uiso 1 1 calc R U . . .
H19B H 0.7247 0.2920 0.4188 0.144 Uiso 1 1 calc R U . . .
H19C H 0.5794 0.2557 0.3861 0.144 Uiso 1 1 calc R U . . .
C20 C 0.5507(7) 0.4327(6) 0.4031(3) 0.089(2) Uani 1 1 d . . . . .
H20A H 0.4768 0.3798 0.3758 0.134 Uiso 1 1 calc R U . . .
H20B H 0.5616 0.4931 0.3808 0.134 Uiso 1 1 calc R U . . .
H20C H 0.5374 0.4417 0.4606 0.134 Uiso 1 1 calc R U . . .
C21 C 1.1102(11) 0.2853(8) 0.3848(6) 0.0648(17) Uani 0.6 1 d . . P A 1
H21A H 1.0288 0.2944 0.3924 0.097 Uiso 0.6 1 calc R U P A 1
H21B H 1.1775 0.3488 0.3830 0.097 Uiso 0.6 1 calc R U P A 1
H21C H 1.1297 0.2550 0.4294 0.097 Uiso 0.6 1 calc R U P A 1
C22 C 0.9833(12) 0.1208(10) 0.3181(7) 0.0648(17) Uani 0.6 1 d . . P A 1
H22A H 1.0107 0.0861 0.3563 0.097 Uiso 0.6 1 calc R U P A 1
H22B H 0.9545 0.0783 0.2669 0.097 Uiso 0.6 1 calc R U P A 1
H22C H 0.9133 0.1392 0.3395 0.097 Uiso 0.6 1 calc R U P A 1
C23 C 1.2063(13) 0.1743(8) 0.2749(7) 0.0648(17) Uani 0.6 1 d . . P A 1
H23A H 1.2416 0.1552 0.3208 0.097 Uiso 0.6 1 calc R U P A 1
H23B H 1.2744 0.2237 0.2512 0.097 Uiso 0.6 1 calc R U P A 1
H23C H 1.1675 0.1171 0.2346 0.097 Uiso 0.6 1 calc R U P A 1
C21A C 1.1781(16) 0.3081(12) 0.3640(9) 0.0648(17) Uani 0.4 1 d . . P A 2
H21D H 1.1280 0.3500 0.3752 0.097 Uiso 0.4 1 calc R U P A 2
H21E H 1.2575 0.3445 0.3408 0.097 Uiso 0.4 1 calc R U P A 2
H21F H 1.1974 0.2869 0.4140 0.097 Uiso 0.4 1 calc R U P A 2
C22A C 1.232(2) 0.2125(13) 0.2851(11) 0.0648(17) Uani 0.4 1 d . . P A 2
H22D H 1.2614 0.1849 0.3280 0.097 Uiso 0.4 1 calc R U P A 2
H22E H 1.2923 0.2780 0.2813 0.097 Uiso 0.4 1 calc R U P A 2
H22F H 1.2243 0.1708 0.2340 0.097 Uiso 0.4 1 calc R U P A 2
C23A C 1.0225(19) 0.1378(15) 0.3383(11) 0.0648(17) Uani 0.4 1 d . . P A 2
H23D H 0.9405 0.1449 0.3481 0.097 Uiso 0.4 1 calc R U P A 2
H23E H 1.0627 0.1343 0.3893 0.097 Uiso 0.4 1 calc R U P A 2
H23F H 1.0091 0.0779 0.3016 0.097 Uiso 0.4 1 calc R U P A 2
C24 C 1.1013(6) 0.2180(4) 0.3040(3) 0.0544(14) Uani 1 1 d . . . . .
C25 C 1.0436(5) 0.2528(4) 0.2353(3) 0.0412(11) Uani 1 1 d . . . . .
C26 C 1.0492(5) 0.2154(4) 0.1557(3) 0.0452(12) Uani 1 1 d . . . . .
H26 H 1.0936 0.1717 0.1452 0.054 Uiso 1 1 calc R U . . .
C27 C 0.9921(4) 0.2392(3) 0.0900(3) 0.0381(11) Uani 1 1 d . . . . .
C28 C 1.0036(4) 0.1929(3) 0.0068(2) 0.0383(11) Uani 1 1 d . . . . .
C29 C 0.9251(4) 0.1982(3) -0.0556(2) 0.0331(10) Uani 1 1 d . . . . .
H29 H 0.8682 0.2321 -0.0447 0.040 Uiso 1 1 calc R U . . .
C30 C 0.9279(4) 0.1549(3) -0.1337(2) 0.0329(10) Uani 1 1 d . . . . .
C31 C 1.0115(5) 0.1060(4) -0.1485(3) 0.0449(12) Uani 1 1 d . . . . .
H31 H 1.0132 0.0748 -0.2010 0.054 Uiso 1 1 calc R U . . .
C32 C 1.0928(6) 0.1020(4) -0.0876(3) 0.0608(17) Uani 1 1 d . . . . .
H32 H 1.1522 0.0706 -0.0994 0.073 Uiso 1 1 calc R U . . .
C33 C 1.0881(5) 0.1427(4) -0.0109(3) 0.0527(14) Uani 1 1 d . . . . .
H33 H 1.1418 0.1373 0.0307 0.063 Uiso 1 1 calc R U . . .
C34 C 0.8405(4) 0.1652(3) -0.1983(2) 0.0347(10) Uani 1 1 d . . . . .
C35 C 0.8411(4) 0.1242(3) -0.2774(2) 0.0348(10) Uani 1 1 d . . . . .
H35 H 0.8934 0.0865 -0.2882 0.042 Uiso 1 1 calc R U . . .
C36 C 0.7700(4) 0.1350(4) -0.3417(3) 0.0456(13) Uani 1 1 d . . . . .
C37 C 0.7714(5) 0.0856(4) -0.4269(3) 0.0639(12) Uani 1 1 d D . . . .
C38 C 0.7356(13) 0.1369(9) -0.4894(5) 0.0639(12) Uani 0.5 1 d D . P B 1
H38A H 0.7397 0.1039 -0.5428 0.096 Uiso 0.5 1 calc R U P B 1
H38B H 0.7948 0.2046 -0.4841 0.096 Uiso 0.5 1 calc R U P B 1
H38C H 0.6490 0.1359 -0.4820 0.096 Uiso 0.5 1 calc R U P B 1
C39 C 0.8945(10) 0.0702(10) -0.4437(8) 0.0639(12) Uani 0.5 1 d D . P B 1
H39A H 0.8929 0.0444 -0.5004 0.096 Uiso 0.5 1 calc R U P B 1
H39B H 0.9050 0.0238 -0.4099 0.096 Uiso 0.5 1 calc R U P B 1
H39C H 0.9655 0.1325 -0.4319 0.096 Uiso 0.5 1 calc R U P B 1
C40 C 0.6568(9) -0.0123(7) -0.4372(6) 0.0639(12) Uani 0.5 1 d D . P B 1
H40A H 0.5814 -0.0013 -0.4165 0.096 Uiso 0.5 1 calc R U P B 1
H40B H 0.6761 -0.0588 -0.4073 0.096 Uiso 0.5 1 calc R U P B 1
H40C H 0.6405 -0.0386 -0.4942 0.096 Uiso 0.5 1 calc R U P B 1
C38A C 0.8620(11) 0.0317(9) -0.4361(8) 0.0639(12) Uani 0.5 1 d D . P B 2
H38D H 0.8317 -0.0257 -0.4078 0.096 Uiso 0.5 1 calc R U P B 2
H38E H 0.9464 0.0746 -0.4134 0.096 Uiso 0.5 1 calc R U P B 2
H38F H 0.8670 0.0109 -0.4932 0.096 Uiso 0.5 1 calc R U P B 2
C39A C 0.6444(9) 0.0548(10) -0.4698(6) 0.0639(12) Uani 0.5 1 d D . P B 2
H39D H 0.6148 0.1099 -0.4655 0.096 Uiso 0.5 1 calc R U P B 2
H39E H 0.5839 0.0011 -0.4455 0.096 Uiso 0.5 1 calc R U P B 2
H39F H 0.6507 0.0330 -0.5264 0.096 Uiso 0.5 1 calc R U P B 2
C40A C 0.8473(10) 0.1748(7) -0.4693(6) 0.0639(12) Uani 0.5 1 d D . P B 2
H40D H 0.8767 0.1521 -0.5199 0.096 Uiso 0.5 1 calc R U P B 2
H40E H 0.9208 0.2176 -0.4344 0.096 Uiso 0.5 1 calc R U P B 2
H40F H 0.7923 0.2110 -0.4804 0.096 Uiso 0.5 1 calc R U P B 2
C41 C 0.7962(5) 0.4810(4) -0.1962(3) 0.0491(13) Uani 1 1 d . . . . .
H41A H 0.7144 0.4716 -0.1710 0.059 Uiso 1 1 calc R U . . .
H41B H 0.8284 0.5476 -0.2117 0.059 Uiso 1 1 calc R U . . .
C42 C 0.8904(5) 0.4719(4) -0.1356(3) 0.0523(14) Uani 1 1 d . . . . .
H42A H 0.9019 0.5212 -0.0880 0.063 Uiso 1 1 calc R U . . .
H42B H 0.8566 0.4066 -0.1178 0.063 Uiso 1 1 calc R U . . .
C43 C 0.9902(6) 0.4167(4) -0.2462(4) 0.0696(19) Uani 1 1 d . U . . .
H43A H 1.0718 0.4269 -0.2719 0.084 Uiso 1 1 calc R U . . .
H43B H 0.9574 0.3491 -0.2330 0.084 Uiso 1 1 calc R U . . .
C44 C 0.8979(6) 0.4290(5) -0.3040(3) 0.0628(16) Uani 1 1 d . U . . .
H44A H 0.9307 0.4960 -0.3186 0.075 Uiso 1 1 calc R U . . .
H44B H 0.8868 0.3826 -0.3535 0.075 Uiso 1 1 calc R U . . .
C45 C 0.6877(7) 0.4285(6) -0.3250(4) 0.097(3) Uani 1 1 d . . . . .
H45A H 0.6081 0.4238 -0.2997 0.145 Uiso 1 1 calc R U . . .
H45B H 0.6698 0.3794 -0.3726 0.145 Uiso 1 1 calc R U . . .
H45C H 0.7274 0.4936 -0.3409 0.145 Uiso 1 1 calc R U . . .
C46 C 1.0936(6) 0.4647(5) -0.1114(5) 0.104(3) Uani 1 1 d . . . . .
H46A H 1.1115 0.5135 -0.0636 0.156 Uiso 1 1 calc R U . . .
H46B H 1.1736 0.4669 -0.1348 0.156 Uiso 1 1 calc R U . . .
H46C H 1.0491 0.3997 -0.0963 0.156 Uiso 1 1 calc R U . . .
N1 N 0.7746(4) 0.4111(4) -0.2674(2) 0.0563(12) Uani 1 1 d . . . . .
N2 N 1.0132(4) 0.4860(3) -0.1705(2) 0.0489(11) Uani 1 1 d . . . . .
O1 O 0.5006(3) 0.2326(3) -0.29880(18) 0.0526(10) Uani 1 1 d . . . . .
O2 O 0.5964(3) 0.2927(3) -0.13997(18) 0.0538(10) Uani 1 1 d . . . . .
O3 O 0.7235(3) 0.3415(2) 0.13130(17) 0.0450(8) Uani 1 1 d . . . . .
O4 O 0.8072(4) 0.3808(3) 0.29160(18) 0.0509(9) Uani 1 1 d . . . . .
O5 O 0.9862(3) 0.3114(3) 0.25818(17) 0.0490(9) Uani 1 1 d . . . . .
O6 O 0.9294(3) 0.2950(2) 0.09427(17) 0.0441(8) Uani 1 1 d . . . . .
O7 O 0.7770(3) 0.2174(3) -0.17384(17) 0.0533(10) Uani 1 1 d . . . . .
O8 O 0.7007(4) 0.1866(3) -0.33493(19) 0.0696(13) Uani 1 1 d . . . . .
Cu1 Cu 0.65930(9) 0.25176(7) -0.23942(5) 0.0454(3) Uani 0.8 1 d . . P C 1
Cu1A Cu 0.6228(5) 0.2080(4) -0.2315(3) 0.0454(3) Uani 0.2 1 d . . P C 2
Cu2 Cu 0.87355(6) 0.34716(5) 0.19198(3) 0.0487(2) Uani 1 1 d . . . . .

loop_
_atom_site_aniso_label
_atom_site_aniso_U_11
_atom_site_aniso_U_22
_atom_site_aniso_U_33
_atom_site_aniso_U_23
_atom_site_aniso_U_13
_atom_site_aniso_U_12
C1 0.058(4) 0.077(5) 0.062(4) -0.033(3) -0.002(3) 0.013(3)
C2 0.040(3) 0.081(4) 0.045(3) -0.019(3) -0.017(2) 0.033(3)
C3 0.056(3) 0.112(5) 0.030(3) 0.000(3) -0.013(2) 0.046(3)
C4 0.035(2) 0.061(3) 0.027(2) -0.012(2) -0.0093(18) 0.022(2)
C5 0.041(3) 0.053(3) 0.030(2) -0.005(2) -0.0005(19) 0.026(2)
C6 0.038(3) 0.062(3) 0.030(2) -0.011(2) -0.0033(19) 0.028(2)
C7 0.047(3) 0.054(3) 0.021(2) -0.007(2) -0.0059(18) 0.035(2)
C8 0.036(2) 0.043(3) 0.030(2) -0.009(2) 0.0024(18) 0.020(2)
C9 0.031(2) 0.047(3) 0.025(2) -0.0030(19) 0.0056(17) 0.020(2)
C10 0.043(3) 0.034(3) 0.026(2) -0.0033(19) 0.0087(19) 0.013(2)
C11 0.055(3) 0.083(4) 0.022(2) -0.010(2) 0.006(2) 0.042(3)
C12 0.058(4) 0.118(5) 0.042(3) -0.010(3) 0.013(3) 0.058(4)
C13 0.045(3) 0.089(4) 0.029(2) -0.009(3) 0.003(2) 0.040(3)
C14 0.047(3) 0.036(3) 0.024(2) -0.0065(19) -0.0022(19) 0.014(2)
C15 0.041(3) 0.063(3) 0.026(2) -0.007(2) 0.0043(19) 0.022(2)
C16 0.064(3) 0.046(3) 0.022(2) -0.002(2) 0.010(2) 0.019(3)
C17 0.069(4) 0.074(4) 0.017(2) -0.004(2) 0.002(2) 0.024(3)
C18 0.098(5) 0.141(7) 0.019(3) -0.028(3) -0.001(3) 0.025(5)
C19 0.157(8) 0.112(6) 0.030(3) 0.019(4) 0.015(4) 0.059(6)
C20 0.114(6) 0.147(7) 0.028(3) -0.010(4) 0.011(3) 0.079(5)
C21 0.074(5) 0.075(4) 0.046(3) 0.007(3) -0.021(3) 0.029(4)
C22 0.074(5) 0.075(4) 0.046(3) 0.007(3) -0.021(3) 0.029(4)
C23 0.074(5) 0.075(4) 0.046(3) 0.007(3) -0.021(3) 0.029(4)
C21A 0.074(5) 0.075(4) 0.046(3) 0.007(3) -0.021(3) 0.029(4)
C22A 0.074(5) 0.075(4) 0.046(3) 0.007(3) -0.021(3) 0.029(4)
C23A 0.074(5) 0.075(4) 0.046(3) 0.007(3) -0.021(3) 0.029(4)
C24 0.082(4) 0.055(4) 0.031(3) 0.001(2) -0.016(3) 0.033(3)
C25 0.046(3) 0.048(3) 0.024(2) -0.001(2) -0.0115(19) 0.013(2)
C26 0.055(3) 0.062(3) 0.028(2) -0.006(2) -0.011(2) 0.037(3)
C27 0.044(3) 0.045(3) 0.027(2) -0.008(2) -0.0094(19) 0.022(2)
C28 0.049(3) 0.053(3) 0.020(2) -0.005(2) -0.0070(18) 0.029(2)
C29 0.036(2) 0.040(3) 0.026(2) -0.0014(19) -0.0023(17) 0.019(2)
C30 0.038(2) 0.042(3) 0.022(2) -0.0054(19) -0.0046(17) 0.022(2)
C31 0.054(3) 0.059(3) 0.030(2) -0.005(2) -0.006(2) 0.034(3)
C32 0.079(4) 0.100(5) 0.031(3) -0.011(3) -0.007(2) 0.073(4)
C33 0.058(3) 0.081(4) 0.029(3) -0.017(2) -0.020(2) 0.046(3)
C34 0.039(2) 0.049(3) 0.022(2) 0.001(2) -0.0008(17) 0.024(2)
C35 0.037(2) 0.045(3) 0.025(2) -0.0074(19) -0.0064(17) 0.022(2)
C36 0.041(3) 0.085(4) 0.022(2) -0.008(2) -0.0010(19) 0.041(3)
C37 0.078(3) 0.098(3) 0.0282(17) -0.0225(19) -0.0101(16) 0.058(2)
C38 0.078(3) 0.098(3) 0.0282(17) -0.0225(19) -0.0101(16) 0.058(2)
C39 0.078(3) 0.098(3) 0.0282(17) -0.0225(19) -0.0101(16) 0.058(2)
C40 0.078(3) 0.098(3) 0.0282(17) -0.0225(19) -0.0101(16) 0.058(2)
C38A 0.078(3) 0.098(3) 0.0282(17) -0.0225(19) -0.0101(16) 0.058(2)
C39A 0.078(3) 0.098(3) 0.0282(17) -0.0225(19) -0.0101(16) 0.058(2)
C40A 0.078(3) 0.098(3) 0.0282(17) -0.0225(19) -0.0101(16) 0.058(2)
C41 0.040(3) 0.065(4) 0.048(3) 0.000(3) 0.005(2) 0.028(3)
C42 0.068(4) 0.061(4) 0.022(2) -0.006(2) 0.004(2) 0.020(3)
C43 0.050(3) 0.049(4) 0.112(5) -0.006(3) 0.035(3) 0.025(3)
C44 0.063(4) 0.075(4) 0.035(3) -0.017(3) 0.009(3) 0.013(3)
C45 0.079(5) 0.112(6) 0.082(5) 0.051(5) -0.030(4) 0.001(4)
C46 0.066(4) 0.090(5) 0.148(7) 0.070(5) -0.045(4) 0.001(4)
N1 0.050(3) 0.090(4) 0.027(2) 0.005(2) -0.0023(18) 0.024(2)
N2 0.047(3) 0.056(3) 0.048(3) 0.003(2) -0.0138(19) 0.025(2)
O1 0.057(2) 0.091(3) 0.0256(17) -0.0132(17) -0.0065(15) 0.054(2)
O2 0.049(2) 0.109(3) 0.0211(16) -0.0066(17) -0.0037(13) 0.054(2)
O3 0.055(2) 0.069(2) 0.0167(15) -0.0155(14) -0.0062(13) 0.0356(18)
O4 0.062(2) 0.078(3) 0.0199(16) -0.0103(16) -0.0035(14) 0.040(2)
O5 0.067(2) 0.073(2) 0.0181(16) -0.0068(15) -0.0127(14) 0.042(2)
O6 0.062(2) 0.063(2) 0.0187(15) -0.0054(14) -0.0091(14) 0.0399(18)
O7 0.065(2) 0.099(3) 0.0180(15) -0.0073(17) -0.0040(14) 0.061(2)
O8 0.087(3) 0.132(4) 0.0221(17) -0.013(2) -0.0077(17) 0.087(3)
Cu1 0.0532(7) 0.0823(9) 0.0183(4) -0.0018(5) 0.0017(4) 0.0483(6)
Cu1A 0.0532(7) 0.0823(9) 0.0183(4) -0.0018(5) 0.0017(4) 0.0483(6)
Cu2 0.0579(4) 0.0796(5) 0.0183(3) -0.0116(3) -0.0078(2) 0.0424(4)

loop_
_atom_type_symbol
_atom_type_description
_atom_type_scat_dispersion_real
_atom_type_scat_dispersion_imag
_atom_type_scat_source
C C 0.0033 0.0016 'International Tables Vol C Tables 4.2.6.8 and 6.1.1.4'
H H 0.0000 0.0000 'International Tables Vol C Tables 4.2.6.8 and 6.1.1.4'
N N 0.0061 0.0033 'International Tables Vol C Tables 4.2.6.8 and 6.1.1.4'
O O 0.0106 0.0060 'International Tables Vol C Tables 4.2.6.8 and 6.1.1.4'
Cu Cu 0.3201 1.2651 'International Tables Vol C Tables 4.2.6.8 and 6.1.1.4'

loop_
_geom_angle_atom_site_label_1
_geom_angle_atom_site_label_2
_geom_angle_atom_site_label_3
_geom_angle
_geom_angle_site_symmetry_3
C4 C1 H1A 109.5 .
C4 C1 H1B 109.5 .
H1A C1 H1B 109.5 .
C4 C1 H1C 109.5 .
H1A C1 H1C 109.5 .
H1B C1 H1C 109.5 .
C4 C2 H2A 109.5 .
C4 C2 H2B 109.5 .
H2A C2 H2B 109.5 .
C4 C2 H2C 109.5 .
H2A C2 H2C 109.5 .
H2B C2 H2C 109.5 .
C4 C3 H3A 109.5 .
C4 C3 H3B 109.5 .
H3A C3 H3B 109.5 .
C4 C3 H3C 109.5 .
H3A C3 H3C 109.5 .
H3B C3 H3C 109.5 .
C1 C4 C5 107.0(4) .
C1 C4 C3 110.5(4) .
C5 C4 C3 108.7(4) .
C1 C4 C2 109.2(4) .
C5 C4 C2 112.2(4) .
C3 C4 C2 109.2(4) .
O1 C5 C6 124.9(4) .
O1 C5 C4 112.9(4) .
C6 C5 C4 122.1(4) .
C7 C6 C5 124.5(4) .
C7 C6 H6 117.8 .
C5 C6 H6 117.8 .
O2 C7 C6 125.3(4) .
O2 C7 C8 114.4(4) .
C6 C7 C8 120.2(4) .
C9 C8 C13 119.1(4) .
C9 C8 C7 119.3(4) .
C13 C8 C7 121.6(4) .
C8 C9 C10 122.5(4) .
C8 C9 H9 118.7 .
C10 C9 H9 118.7 .
C11 C10 C9 117.1(4) .
C11 C10 C14 123.9(4) .
C9 C10 C14 119.0(4) .
C12 C11 C10 121.7(4) .
C12 C11 H11 119.1 .
C10 C11 H11 119.1 .
C11 C12 C13 120.4(4) .
C11 C12 H12 119.8 .
C13 C12 H12 119.8 .
C12 C13 C8 119.1(5) .
C12 C13 H13 120.4 .
C8 C13 H13 120.4 .
O3 C14 C15 123.9(4) .
O3 C14 C10 115.3(4) .
C15 C14 C10 120.8(4) .
C16 C15 C14 124.4(4) .
C16 C15 H15 117.8 .
C14 C15 H15 117.8 .
O4 C16 C15 125.0(4) .
O4 C16 C17 113.9(4) .
C15 C16 C17 121.0(5) .
C18 C17 C20 110.0(5) .
C18 C17 C19 111.6(5) .
C20 C17 C19 108.2(5) .
C18 C17 C16 108.5(4) .
C20 C17 C16 113.8(4) .
C19 C17 C16 104.6(4) .
C17 C18 H18A 109.5 .
C17 C18 H18B 109.5 .
H18A C18 H18B 109.5 .
C17 C18 H18C 109.5 .
H18A C18 H18C 109.5 .
H18B C18 H18C 109.5 .
C17 C19 H19A 109.5 .
C17 C19 H19B 109.5 .
H19A C19 H19B 109.5 .
C17 C19 H19C 109.5 .
H19A C19 H19C 109.5 .
H19B C19 H19C 109.5 .
C17 C20 H20A 109.5 .
C17 C20 H20B 109.5 .
H20A C20 H20B 109.5 .
C17 C20 H20C 109.5 .
H20A C20 H20C 109.5 .
H20B C20 H20C 109.5 .
C24 C21 H21A 109.5 .
C24 C21 H21B 109.5 .
H21A C21 H21B 109.5 .
C24 C21 H21C 109.5 .
H21A C21 H21C 109.5 .
H21B C21 H21C 109.5 .
C24 C22 H22A 109.5 .
C24 C22 H22B 109.5 .
H22A C22 H22B 109.5 .
C24 C22 H22C 109.5 .
H22A C22 H22C 109.5 .
H22B C22 H22C 109.5 .
C24 C23 H23A 109.5 .
C24 C23 H23B 109.5 .
H23A C23 H23B 109.5 .
C24 C23 H23C 109.5 .
H23A C23 H23C 109.5 .
H23B C23 H23C 109.5 .
C24 C21A H21D 109.5 .
C24 C21A H21E 109.5 .
H21D C21A H21E 109.5 .
C24 C21A H21F 109.5 .
H21D C21A H21F 109.5 .
H21E C21A H21F 109.5 .
C24 C22A H22D 109.5 .
C24 C22A H22E 109.5 .
H22D C22A H22E 109.5 .
C24 C22A H22F 109.5 .
H22D C22A H22F 109.5 .
H22E C22A H22F 109.5 .
C24 C23A H23D 109.5 .
C24 C23A H23E 109.5 .
H23D C23A H23E 109.5 .
C24 C23A H23F 109.5 .
H23D C23A H23F 109.5 .
H23E C23A H23F 109.5 .
C23A C24 C22A 113.3(11) .
C23A C24 C21A 115.5(10) .
C22A C24 C21A 84.6(10) .
C23A C24 C25 118.1(8) .
C22A C24 C25 112.2(8) .
C21A C24 C25 108.3(7) .
C25 C24 C21 110.4(5) .
C25 C24 C23 112.7(6) .
C21 C24 C23 125.3(7) .
C25 C24 C22 100.7(5) .
C21 C24 C22 101.4(7) .
C23 C24 C22 102.0(7) .
O5 C25 C26 125.0(4) .
O5 C25 C24 114.9(4) .
C26 C25 C24 119.9(4) .
C25 C26 C27 123.3(4) .
C25 C26 H26 118.4 .
C27 C26 H26 118.4 .
O6 C27 C26 125.8(4) .
O6 C27 C28 116.0(4) .
C26 C27 C28 118.2(4) .
C29 C28 C33 118.2(4) .
C29 C28 C27 118.3(4) .
C33 C28 C27 123.5(4) .
C28 C29 C30 121.5(4) .
C28 C29 H29 119.2 .
C30 C29 H29 119.2 .
C31 C30 C29 118.5(4) .
C31 C30 C34 123.3(4) .
C29 C30 C34 118.2(4) .
C30 C31 C32 120.9(4) .
C30 C31 H31 119.6 .
C32 C31 H31 119.6 .
C33 C32 C31 120.5(4) .
C33 C32 H32 119.7 .
C31 C32 H32 119.7 .
C32 C33 C28 120.3(4) .
C32 C33 H33 119.8 .
C28 C33 H33 119.8 .
O7 C34 C35 125.8(4) .
O7 C34 C30 113.8(3) .
C35 C34 C30 120.3(4) .
C34 C35 C36 124.4(4) .
C34 C35 H35 117.8 .
C36 C35 H35 117.8 .
O8 C36 C35 123.3(4) .
O8 C36 C37 114.7(4) .
C35 C36 C37 122.0(4) .
C39A C37 C38A 125.5(7) .
C38 C37 C39 111.6(8) .
C39A C37 C36 110.9(5) .
C38 C37 C36 112.2(5) .
C38A C37 C36 114.5(6) .
C39 C37 C36 113.2(6) .
C38 C37 C40 100.9(7) .
C39 C37 C40 111.6(7) .
C36 C37 C40 106.5(5) .
C39A C37 C40A 100.9(7) .
C38A C37 C40A 98.4(8) .
C36 C37 C40A 101.2(5) .
C37 C38 H38A 109.5 .
C37 C38 H38B 109.5 .
H38A C38 H38B 109.5 .
C37 C38 H38C 109.5 .
H38A C38 H38C 109.5 .
H38B C38 H38C 109.5 .
C37 C39 H39A 109.5 .
C37 C39 H39B 109.5 .
H39A C39 H39B 109.5 .
C37 C39 H39C 109.5 .
H39A C39 H39C 109.5 .
H39B C39 H39C 109.5 .
C37 C40 H40A 109.5 .
C37 C40 H40B 109.5 .
H40A C40 H40B 109.5 .
C37 C40 H40C 109.5 .
H40A C40 H40C 109.5 .
H40B C40 H40C 109.5 .
C37 C38A H38D 109.5 .
C37 C38A H38E 109.5 .
H38D C38A H38E 109.5 .
C37 C38A H38F 109.5 .
H38D C38A H38F 109.5 .
H38E C38A H38F 109.5 .
C37 C39A H39D 109.5 .
C37 C39A H39E 109.5 .
H39D C39A H39E 109.5 .
C37 C39A H39F 109.5 .
H39D C39A H39F 109.5 .
H39E C39A H39F 109.5 .
C37 C40A H40D 109.5 .
C37 C40A H40E 109.5 .
H40D C40A H40E 109.5 .
C37 C40A H40F 109.5 .
H40D C40A H40F 109.5 .
H40E C40A H40F 109.5 .
N1 C41 C42 112.6(4) .
N1 C41 H41A 109.1 .
C42 C41 H41A 109.1 .
N1 C41 H41B 109.1 .
C42 C41 H41B 109.1 .
H41A C41 H41B 107.8 .
N2 C42 C41 110.8(4) .
N2 C42 H42A 109.5 .
C41 C42 H42A 109.5 .
N2 C42 H42B 109.5 .
C41 C42 H42B 109.5 .
H42A C42 H42B 108.1 .
C44 C43 N2 112.5(4) .
C44 C43 H43A 109.1 .
N2 C43 H43A 109.1 .
C44 C43 H43B 109.1 .
N2 C43 H43B 109.1 .
H43A C43 H43B 107.8 .
N1 C44 C43 109.7(4) .
N1 C44 H44A 109.7 .
C43 C44 H44A 109.7 .
N1 C44 H44B 109.7 .
C43 C44 H44B 109.7 .
H44A C44 H44B 108.2 .
N1 C45 H45A 109.5 .
N1 C45 H45B 109.5 .
H45A C45 H45B 109.5 .
N1 C45 H45C 109.5 .
H45A C45 H45C 109.5 .
H45B C45 H45C 109.5 .
N2 C46 H46A 109.5 .
N2 C46 H46B 109.5 .
H46A C46 H46B 109.5 .
N2 C46 H46C 109.5 .
H46A C46 H46C 109.5 .
H46B C46 H46C 109.5 .
C41 N1 C44 107.3(4) .
C41 N1 C45 109.1(5) .
C44 N1 C45 108.0(5) .
C41 N1 Cu1 111.0(3) .
C44 N1 Cu1 118.1(4) .
C45 N1 Cu1 103.0(4) .
C42 N2 C46 107.2(5) .
C42 N2 C43 107.9(4) .
C46 N2 C43 111.0(5) .
C42 N2 Cu2 113.0(3) 2_765
C46 N2 Cu2 105.4(3) 2_765
C43 N2 Cu2 112.2(3) 2_765
C5 O1 Cu1A 123.2(3) .
C5 O1 Cu1 126.4(3) .
C7 O2 Cu1 126.8(3) .
C7 O2 Cu1A 122.1(3) .
C14 O3 Cu2 127.1(3) .
C16 O4 Cu2 127.4(3) .
C25 O5 Cu2 126.0(3) .
C27 O6 Cu2 125.6(3) .
C34 O7 Cu1A 121.4(3) .
C34 O7 Cu1 126.1(3) .
C36 O8 Cu1 128.9(3) .
C36 O8 Cu1A 120.9(3) .
O8 Cu1 O2 169.03(19) .
O8 Cu1 O1 85.65(14) .
O2 Cu1 O1 91.64(13) .
O8 Cu1 O7 91.22(13) .
O2 Cu1 O7 87.11(13) .
O1 Cu1 O7 156.88(17) .
O8 Cu1 N1 95.50(17) .
O2 Cu1 N1 95.40(16) .
O1 Cu1 N1 97.85(16) .
O7 Cu1 N1 105.26(16) .
O1 Cu1A O7 163.6(3) .
O1 Cu1A O2 91.6(2) .
O7 Cu1A O2 87.0(2) .
O1 Cu1A O8 84.1(2) .
O7 Cu1A O8 89.5(2) .
O2 Cu1A O8 152.0(3) .
O4 Cu2 O5 85.14(14) .
O4 Cu2 O3 91.73(13) .
O5 Cu2 O3 161.30(16) .
O4 Cu2 O6 172.18(15) .
O5 Cu2 O6 92.20(13) .
O3 Cu2 O6 88.45(12) .
O4 Cu2 N2 94.95(15) 2_765
O5 Cu2 N2 106.48(15) 2_765
O3 Cu2 N2 92.15(14) 2_765
O6 Cu2 N2 92.86(14) 2_765

loop_
_geom_bond_atom_site_label_1
_geom_bond_atom_site_label_2
_geom_bond_distance
_geom_bond_site_symmetry_2
C1 C4 1.525(8) .
C1 H1A 0.9800 .
C1 H1B 0.9800 .
C1 H1C 0.9800 .
C2 C4 1.558(6) .
C2 H2A 0.9800 .
C2 H2B 0.9800 .
C2 H2C 0.9800 .
C3 C4 1.552(7) .
C3 H3A 0.9800 .
C3 H3B 0.9800 .
C3 H3C 0.9800 .
C4 C5 1.533(6) .
C5 O1 1.274(5) .
C5 C6 1.392(6) .
C6 C7 1.388(6) .
C6 H6 0.9500 .
C7 O2 1.268(5) .
C7 C8 1.505(6) .
C8 C9 1.376(6) .
C8 C13 1.405(6) .
C9 C10 1.401(5) .
C9 H9 0.9500 .
C10 C11 1.393(6) .
C10 C14 1.492(6) .
C11 C12 1.373(7) .
C11 H11 0.9500 .
C12 C13 1.399(6) .
C12 H12 0.9500 .
C13 H13 0.9500 .
C14 O3 1.277(5) .
C14 C15 1.408(6) .
C15 C16 1.385(7) .
C15 H15 0.9500 .
C16 O4 1.266(6) .
C16 C17 1.553(6) .
C17 C18 1.516(8) .
C17 C20 1.542(8) .
C17 C19 1.550(8) .
C18 H18A 0.9800 .
C18 H18B 0.9800 .
C18 H18C 0.9800 .
C19 H19A 0.9800 .
C19 H19B 0.9800 .
C19 H19C 0.9800 .
C20 H20A 0.9800 .
C20 H20B 0.9800 .
C20 H20C 0.9800 .
C21 C24 1.564(11) .
C21 H21A 0.9800 .
C21 H21B 0.9800 .
C21 H21C 0.9800 .
C22 C24 1.621(15) .
C22 H22A 0.9800 .
C22 H22B 0.9800 .
C22 H22C 0.9800 .
C23 C24 1.592(15) .
C23 H23A 0.9800 .
C23 H23B 0.9800 .
C23 H23C 0.9800 .
C21A C24 1.544(17) .
C21A H21D 0.9800 .
C21A H21E 0.9800 .
C21A H21F 0.9800 .
C22A C24 1.53(2) .
C22A H22D 0.9800 .
C22A H22E 0.9800 .
C22A H22F 0.9800 .
C23A C24 1.40(2) .
C23A H23D 0.9800 .
C23A H23E 0.9800 .
C23A H23F 0.9800 .
C24 C25 1.545(6) .
C25 O5 1.280(6) .
C25 C26 1.397(6) .
C26 C27 1.413(6) .
C26 H26 0.9500 .
C27 O6 1.260(5) .
C27 C28 1.510(6) .
C28 C29 1.392(6) .
C28 C33 1.414(6) .
C29 C30 1.396(5) .
C29 H29 0.9500 .
C30 C31 1.385(6) .
C30 C34 1.516(6) .
C31 C32 1.387(6) .
C31 H31 0.9500 .
C32 C33 1.366(6) .
C32 H32 0.9500 .
C33 H33 0.9500 .
C34 O7 1.265(5) .
C34 C35 1.394(5) .
C35 C36 1.398(6) .
C35 H35 0.9500 .
C36 O8 1.269(5) .
C36 C37 1.530(6) .
C37 C39A 1.488(7) .
C37 C38 1.497(7) .
C37 C38A 1.501(7) .
C37 C39 1.507(7) .
C37 C40 1.552(7) .
C37 C40A 1.556(7) .
C38 H38A 0.9800 .
C38 H38B 0.9800 .
C38 H38C 0.9800 .
C39 H39A 0.9800 .
C39 H39B 0.9800 .
C39 H39C 0.9800 .
C40 H40A 0.9800 .
C40 H40B 0.9800 .
C40 H40C 0.9800 .
C38A H38D 0.9800 .
C38A H38E 0.9800 .
C38A H38F 0.9800 .
C39A H39D 0.9800 .
C39A H39E 0.9800 .
C39A H39F 0.9800 .
C40A H40D 0.9800 .
C40A H40E 0.9800 .
C40A H40F 0.9800 .
C41 N1 1.442(6) .
C41 C42 1.515(7) .
C41 H41A 0.9900 .
C41 H41B 0.9900 .
C42 N2 1.465(6) .
C42 H42A 0.9900 .
C42 H42B 0.9900 .
C43 C44 1.488(8) .
C43 N2 1.494(7) .
C43 H43A 0.9900 .
C43 H43B 0.9900 .
C44 N1 1.474(7) .
C44 H44A 0.9900 .
C44 H44B 0.9900 .
C45 N1 1.477(7) .
C45 H45A 0.9800 .
C45 H45B 0.9800 .
C45 H45C 0.9800 .
C46 N2 1.471(6) .
C46 H46A 0.9800 .
C46 H46B 0.9800 .
C46 H46C 0.9800 .
N1 Cu1 2.362(5) .
N2 Cu2 2.418(4) 2_765
O1 Cu1A 1.932(6) .
O1 Cu1 1.952(3) .
O2 Cu1 1.936(3) .
O2 Cu1A 1.959(6) .
O3 Cu2 1.936(3) .
O4 Cu2 1.923(3) .
O5 Cu2 1.928(3) .
O6 Cu2 1.936(3) .
O7 Cu1A 1.934(6) .
O7 Cu1 1.953(3) .
O8 Cu1 1.920(3) .
O8 Cu1A 1.997(5) .
Cu2 N2 2.418(4) 2_765

loop_
_geom_torsion_atom_site_label_1
_geom_torsion_atom_site_label_2
_geom_torsion_atom_site_label_3
_geom_torsion_atom_site_label_4
_geom_torsion
_geom_torsion_site_symmetry_4
C1 C4 C5 O1 77.6(5) .
C3 C4 C5 O1 -41.7(6) .
C2 C4 C5 O1 -162.6(4) .
C1 C4 C5 C6 -99.5(5) .
C3 C4 C5 C6 141.2(5) .
C2 C4 C5 C6 20.3(7) .
O1 C5 C6 C7 -4.0(9) .
C4 C5 C6 C7 172.8(5) .
C5 C6 C7 O2 5.5(9) .
C5 C6 C7 C8 -173.7(5) .
O2 C7 C8 C9 -8.0(7) .
C6 C7 C8 C9 171.2(5) .
O2 C7 C8 C13 174.0(5) .
C6 C7 C8 C13 -6.8(7) .
C13 C8 C9 C10 -1.4(7) .
C7 C8 C9 C10 -179.4(4) .
C8 C9 C10 C11 1.1(7) .
C8 C9 C10 C14 -179.7(4) .
C9 C10 C11 C12 -0.5(8) .
C14 C10 C11 C12 -179.7(5) .
C10 C11 C12 C13 0.4(9) .
C11 C12 C13 C8 -0.7(9) .
C9 C8 C13 C12 1.2(8) .
C7 C8 C13 C12 179.2(5) .
C11 C10 C14 O3 -177.5(5) .
C9 C10 C14 O3 3.3(6) .
C11 C10 C14 C15 0.6(7) .
C9 C10 C14 C15 -178.6(4) .
O3 C14 C15 C16 -0.8(8) .
C10 C14 C15 C16 -178.7(5) .
C14 C15 C16 O4 7.1(8) .
C14 C15 C16 C17 -172.3(5) .
O4 C16 C17 C18 49.3(7) .
C15 C16 C17 C18 -131.2(6) .
O4 C16 C17 C20 172.1(5) .
C15 C16 C17 C20 -8.4(7) .
O4 C16 C17 C19 -69.9(6) .
C15 C16 C17 C19 109.6(6) .
C23A C24 C25 O5 85.0(11) .
C22A C24 C25 O5 -140.4(8) .
C21A C24 C25 O5 -48.8(9) .
C21 C24 C25 O5 -16.4(8) .
C23 C24 C25 O5 -161.9(6) .
C22 C24 C25 O5 90.2(7) .
C23A C24 C25 C26 -90.9(11) .
C22A C24 C25 C26 43.7(9) .
C21A C24 C25 C26 135.4(8) .
C21 C24 C25 C26 167.7(6) .
C23 C24 C25 C26 22.3(8) .
C22 C24 C25 C26 -85.7(7) .
O5 C25 C26 C27 0.7(8) .
C24 C25 C26 C27 176.2(5) .
C25 C26 C27 O6 -0.7(9) .
C25 C26 C27 C28 -179.3(5) .
O6 C27 C28 C29 -12.9(7) .
C26 C27 C28 C29 165.8(5) .
O6 C27 C28 C33 168.4(5) .
C26 C27 C28 C33 -12.9(8) .
C33 C28 C29 C30 0.4(7) .
C27 C28 C29 C30 -178.3(4) .
C28 C29 C30 C31 -0.1(7) .
C28 C29 C30 C34 -179.2(4) .
C29 C30 C31 C32 -1.5(8) .
C34 C30 C31 C32 177.5(5) .
C30 C31 C32 C33 2.8(9) .
C31 C32 C33 C28 -2.5(9) .
C29 C28 C33 C32 0.9(8) .
C27 C28 C33 C32 179.5(5) .
C31 C30 C34 O7 -175.9(5) .
C29 C30 C34 O7 3.2(6) .
C31 C30 C34 C35 0.2(7) .
C29 C30 C34 C35 179.2(4) .
O7 C34 C35 C36 -0.3(8) .
C30 C34 C35 C36 -175.9(5) .
C34 C35 C36 O8 2.7(9) .
C34 C35 C36 C37 -178.1(5) .
O8 C36 C37 C39A -36.0(9) .
C35 C36 C37 C39A 144.7(7) .
O8 C36 C37 C38 22.9(9) .
C35 C36 C37 C38 -156.4(7) .
O8 C36 C37 C38A 175.0(8) .
C35 C36 C37 C38A -4.3(10) .
O8 C36 C37 C39 150.3(7) .
C35 C36 C37 C39 -28.9(9) .
O8 C36 C37 C40 -86.7(7) .
C35 C36 C37 C40 94.1(7) .
O8 C36 C37 C40A 70.3(7) .
C35 C36 C37 C40A -109.0(6) .
N1 C41 C42 N2 59.2(6) .
N2 C43 C44 N1 -60.5(6) .
C42 C41 N1 C44 -60.1(6) .
C42 C41 N1 C45 -176.9(5) .
C42 C41 N1 Cu1 70.4(5) .
C43 C44 N1 C41 59.9(6) .
C43 C44 N1 C45 177.4(5) .
C43 C44 N1 Cu1 -66.3(5) .
C41 C42 N2 C46 -173.5(5) .
C41 C42 N2 C43 -53.9(6) .
C41 C42 N2 Cu2 70.8(5) 2_765
C44 C43 N2 C42 56.6(6) .
C44 C43 N2 C46 173.8(5) .
C44 C43 N2 Cu2 -68.5(5) 2_765
C6 C5 O1 Cu1A 20.7(7) .
C4 C5 O1 Cu1A -156.3(4) .
C6 C5 O1 Cu1 -2.9(7) .
C4 C5 O1 Cu1 -180.0(3) .
C6 C7 O2 Cu1 0.2(8) .
C8 C7 O2 Cu1 179.4(3) .
C6 C7 O2 Cu1A -22.9(7) .
C8 C7 O2 Cu1A 156.3(3) .
C15 C14 O3 Cu2 -5.6(7) .
C10 C14 O3 Cu2 172.4(3) .
C15 C16 O4 Cu2 -6.3(8) .
C17 C16 O4 Cu2 173.2(3) .
C26 C25 O5 Cu2 9.7(7) .
C24 C25 O5 Cu2 -165.9(3) .
C26 C27 O6 Cu2 -9.7(7) .
C28 C27 O6 Cu2 168.9(3) .
C35 C34 O7 Cu1A 24.9(7) .
C30 C34 O7 Cu1A -159.4(3) .
C35 C34 O7 Cu1 1.9(7) .
C30 C34 O7 Cu1 177.7(3) .
C35 C36 O8 Cu1 -6.6(9) .
C37 C36 O8 Cu1 174.1(4) .
C35 C36 O8 Cu1A -28.2(8) .
C37 C36 O8 Cu1A 152.5(4) .

loop_
_platon_squeeze_void_nr
_platon_squeeze_void_average_x
_platon_squeeze_void_average_y
_platon_squeeze_void_average_z
_platon_squeeze_void_volume
_platon_squeeze_void_count_electrons
_platon_squeeze_void_content
1 0.500 1.000 1.000 427 121 ' '
